data_7249981
loop_
_publ_author_name
'Zu, Zhi-fei'
'Liang, Ju-ju'
'Chang, Zhi-han'
'Lin, Yu-chun'
'Wang, Xiu-li'

_publ_section_title
;
 Triazole-derivatized ligand-directed diverse structures and
 polyaniline-assisted capacitive performances of two new Anderson-type
 [AlMo6(OH)6O18]3&#x2212;-based metal--organic complexes
;
_journal_issue 13
_journal_name_full CrystEngComm
_journal_page_first 1904
_journal_page_last 1909
_journal_paper_doi 10.1039/D5CE00049A
_journal_volume 27
_journal_year 2025
_chemical_formula_moiety 'Al Mo6 O24, 2(C8 H14 N8 O4 Zn), 6(H2 O)'
_chemical_formula_sum 'C16 H40 Al Mo6 N16 O38 Zn2'
_chemical_formula_weight 1798.00
_space_group_crystal_system orthorhombic
_space_group_IT_number 60
_space_group_name_Hall '-P 2n 2ab'
_space_group_name_H-M_alt 'P b c n'
_atom_sites_solution_hydrogens mixed
_atom_sites_solution_primary dual
_audit_creation_date 2022-11-25
_audit_creation_method
;
Olex2 1.3-alpha
(compiled 2020.11.12 svn.r5f609507 for OlexSys, GUI svn.r6408)
;
_audit_update_record
;
2022-11-28 deposited with the CCDC.	2025-02-18 downloaded from the CCDC.
;
_cell_angle_alpha 90
_cell_angle_beta 90
_cell_angle_gamma 90
_cell_formula_units_Z 4
_cell_length_a 19.3291(6)
_cell_length_b 18.9664(5)
_cell_length_c 15.4974(4)
_cell_measurement_reflns_used 9114
_cell_measurement_temperature 296.15
_cell_measurement_theta_max 25.127
_cell_measurement_theta_min 1.628
_cell_volume 5681.4(3)
_computing_cell_refinement 'SAINT+ Ver. 2016.5-0 (Bruker-AXS, 2016)'
_computing_data_collection 'APEX3 Ver. 2016.5-0 (Bruker-AXS, 2016)'
_computing_data_reduction 'SAINT+ Ver. 2016.5-0 (Bruker-AXS, 2016)'
_computing_molecular_graphics 'OLEX2 (Dolomanov et al., 2009)'
_computing_publication_material 'OLEX2 (Dolomanov et al., 2009)'
_computing_structure_refinement 'XL (Sheldrick, 2015b)'
_computing_structure_solution 'XT (Sheldrick, 2015a)'
_diffrn_ambient_temperature 296.15
_diffrn_detector 'charge-coupled device (CCD) area detector'
_diffrn_detector_area_resol_mean 7.9
_diffrn_detector_type 'Bruker APEX II'
_diffrn_measured_fraction_theta_full 1.000
_diffrn_measured_fraction_theta_max 0.950
_diffrn_measurement_device 'three-circle diffractometer'
_diffrn_measurement_device_type 'Bruker APEX II Quazar'
_diffrn_measurement_method '0.5\ \w and 0.5\ \f scans'
_diffrn_radiation_collimation 'focusing mirrors'
_diffrn_radiation_detector 'Bruker APEX II'
_diffrn_radiation_monochromator 'mirror optics'
_diffrn_radiation_probe x-ray
_diffrn_radiation_type 'Mo K\a'
_diffrn_radiation_wavelength 0.71073
_diffrn_radiation_xray_symbol K-L~3~
_diffrn_reflns_av_R_equivalents 0.0549
_diffrn_reflns_av_unetI/netI 0.0204
_diffrn_reflns_Laue_measured_fraction_full 1.000
_diffrn_reflns_Laue_measured_fraction_max 0.950
_diffrn_reflns_limit_h_max 23
_diffrn_reflns_limit_h_min -23
_diffrn_reflns_limit_k_max 23
_diffrn_reflns_limit_k_min -23
_diffrn_reflns_limit_l_max 19
_diffrn_reflns_limit_l_min -18
_diffrn_reflns_number 84521
_diffrn_reflns_point_group_measured_fraction_full 1.000
_diffrn_reflns_point_group_measured_fraction_max 0.950
_diffrn_reflns_theta_full 25.242
_diffrn_reflns_theta_max 26.507
_diffrn_reflns_theta_min 1.997
_diffrn_source 'microfocus sealed X-ray tube'
_diffrn_source_current 1.4
_diffrn_source_power 0.07
_diffrn_source_type 'Incoatec I\ms'
_diffrn_source_voltage 50.0
_diffrn_standards_number 0
_exptl_absorpt_coefficient_mu 2.232
_exptl_absorpt_correction_T_max 0.87
_exptl_absorpt_correction_T_min 0.86
_exptl_absorpt_correction_type multi-scan
_exptl_absorpt_process_details
;
SADABS-2016/2 (Krause et al., 2015) was used for absorption correction.
;
_exptl_crystal_colour colourless
_exptl_crystal_colour_primary colourless
_exptl_crystal_density_diffrn 2.102
_exptl_crystal_density_method 'not measured'
_exptl_crystal_description block
_exptl_crystal_F_000 3508
_exptl_crystal_size_max 0.24
_exptl_crystal_size_mid 0.22
_exptl_crystal_size_min 0.2
_refine_diff_density_max 1.061
_refine_diff_density_min -0.856
_refine_diff_density_rms 0.111
_refine_ls_extinction_method none
_refine_ls_goodness_of_fit_ref 1.074
_refine_ls_hydrogen_treatment constr
_refine_ls_matrix_type full
_refine_ls_number_parameters 371
_refine_ls_number_reflns 5601
_refine_ls_number_restraints 1
_refine_ls_restrained_S_all 1.074
_refine_ls_R_factor_all 0.0382
_refine_ls_R_factor_gt 0.0295
_refine_ls_shift/su_max 0.008
_refine_ls_shift/su_mean 0.000
_refine_ls_structure_factor_coef Fsqd
_refine_ls_weighting_details 'w=1/[\s^2^(Fo^2^)+(0.0331P)^2^+14.6619P] where P=(Fo^2^+2Fc^2^)/3'
_refine_ls_weighting_scheme calc
_refine_ls_wR_factor_gt 0.0721
_refine_ls_wR_factor_ref 0.0798
_reflns_Friedel_coverage 0.000
_reflns_number_gt 4681
_reflns_number_total 5601
_reflns_threshold_expression 'I > 2\s(I)'
_cod_data_source_file d5ce00049a2.cif
_cod_data_source_block 999
_cod_depositor_comments 'Adding full bibliography for 7249980--7249981.cif.'
_cod_database_code 7249981
_shelx_shelxl_version_number 2018/3
_shelx_space_group_comment
;
The symmetry employed for this shelxl refinement is uniquely defined
by the following loop, which should always be used as a source of
symmetry information in preference to the above space-group names.
They are only intended as comments.
;
_shelx_estimated_absorpt_t_max 0.664
_shelx_estimated_absorpt_t_min 0.616
_olex2_refinement_description
;
1. Fixed Uiso
 At 1.2 times of:
  All C(H) groups, All N(H) groups
 At 1.5 times of:
  All O(H,H) groups
2. Restrained distances
 H3WA-H13B
 2.18 with sigma of 0.02
3.a Free rotating group:
 O14(H14A,H14B), O15(H15A,H15B), O13(H13A,H13B)
3.b Rotating group:
 O3W(H3WA,H3WB), O2W(H2WA,H2WB), O1W(H1WA,H1WB), O4W(H4WA,H4WB)
3.c Aromatic/amide H refined with riding coordinates:
 N5(H5), N7(H7), C3(H3), C2(H2), C8(H8), C1(H1)
;
_smtbx_masks_void_probe_radius 1.2
_smtbx_masks_void_truncation_radius 1.2
_olex2_submission_special_instructions 'No special instructions were received'

loop_
_space_group_symop_operation_xyz
'x, y, z'
'-x+1/2, -y+1/2, z+1/2'
'-x, y, -z+1/2'
'x+1/2, -y+1/2, -z'
'-x, -y, -z'
'x-1/2, y-1/2, -z-1/2'
'x, -y, z-1/2'
'-x-1/2, y-1/2, z'

loop_
_atom_site_label
_atom_site_type_symbol
_atom_site_fract_x
_atom_site_fract_y
_atom_site_fract_z
_atom_site_U_iso_or_equiv
_atom_site_adp_type
_atom_site_occupancy
_atom_site_site_symmetry_order
_atom_site_calc_flag
_atom_site_refinement_flags_posn
_atom_site_refinement_flags_adp
_atom_site_refinement_flags_occupancy
_atom_site_disorder_assembly
_atom_site_disorder_group
Mo1 Mo 0.500000 0.16907(2) 0.250000 0.02225(10) Uani 1 2 d S T P . .
Mo2 Mo 0.63476(2) 0.25521(2) 0.33428(2) 0.02269(8) Uani 1 1 d . . . . .
Mo4 Mo 0.500000 0.51197(2) 0.250000 0.02673(11) Uani 1 2 d S T P . .
Mo3 Mo 0.63508(2) 0.42679(2) 0.33169(2) 0.02695(9) Uani 1 1 d . . . . .
Zn1 Zn 0.74927(2) 0.41065(2) 0.60793(3) 0.03395(11) Uani 1 1 d . . . . .
Al1 Al 0.500000 0.34084(6) 0.250000 0.0145(2) Uani 1 2 d S T P . .
O8 O 0.48562(11) 0.26784(11) 0.16930(13) 0.0192(4) Uani 1 1 d . . . . .
O6 O 0.48498(11) 0.41346(11) 0.16994(13) 0.0207(5) Uani 1 1 d . . . . .
O7 O 0.40025(11) 0.34037(11) 0.26136(14) 0.0204(4) Uani 1 1 d . . . . .
O10 O 0.59820(12) 0.19479(12) 0.24517(15) 0.0269(5) Uani 1 1 d . . . . .
O1 O 0.63050(13) 0.34104(11) 0.39679(15) 0.0274(5) Uani 1 1 d . . . . .
O5 O 0.59840(13) 0.48624(12) 0.24266(16) 0.0307(5) Uani 1 1 d . . . . .
O9 O 0.50020(14) 0.11631(12) 0.16238(16) 0.0341(6) Uani 1 1 d . . . . .
O12 O 0.63283(14) 0.20109(13) 0.42089(17) 0.0356(6) Uani 1 1 d . . . . .
O3W O 0.78644(16) 0.44105(17) 0.48917(17) 0.0469(7) Uani 1 1 d . . . . .
H3WA H 0.804649 0.405599 0.463098 0.070 Uiso 1 1 d DR U . . .
H3WB H 0.820363 0.469960 0.495702 0.070 Uiso 1 1 d R U . . .
O11 O 0.71995(13) 0.25667(14) 0.29956(19) 0.0381(6) Uani 1 1 d . . . . .
N2 N 0.82437(15) 0.46449(15) 0.69016(17) 0.0270(6) Uani 1 1 d . . . . .
O2W O 0.68046(15) 0.49523(16) 0.5994(2) 0.0474(7) Uani 1 1 d . . . . .
H2WA H 0.653960 0.495319 0.643400 0.071 Uiso 1 1 d R U . . .
H2WB H 0.653232 0.488974 0.556758 0.071 Uiso 1 1 d R U . . .
O2 O 0.71958(14) 0.42464(15) 0.2967(2) 0.0462(7) Uani 1 1 d . . . . .
O3 O 0.63374(16) 0.48067(14) 0.41892(19) 0.0471(8) Uani 1 1 d . . . . .
O4 O 0.50052(16) 0.56465(14) 0.33748(19) 0.0459(7) Uani 1 1 d . . . . .
N1 N 0.71097(16) 0.38770(15) 0.73835(18) 0.0298(6) Uani 1 1 d . . . . .
N5 N 0.90448(15) 0.51012(15) 0.77240(18) 0.0285(6) Uani 1 1 d . . . . .
H5 H 0.940666 0.533390 0.787631 0.034 Uiso 1 1 calc R U . . .
N4 N 0.86179(16) 0.47533(16) 0.82758(18) 0.0293(6) Uani 1 1 d . . . . .
O1W O 0.6747(2) 0.34370(17) 0.5591(2) 0.0614(10) Uani 1 1 d . . . . .
H1WA H 0.672417 0.347564 0.503584 0.092 Uiso 1 1 d R U . . .
H1WB H 0.687293 0.300468 0.566900 0.092 Uiso 1 1 d R U . . .
O4W O 0.8218(2) 0.32718(17) 0.6061(2) 0.0606(10) Uani 1 1 d . . . . .
H4WA H 0.801134 0.287076 0.600605 0.091 Uiso 1 1 d R U . . .
H4WB H 0.842336 0.323882 0.655560 0.091 Uiso 1 1 d R U . . .
N6 N 0.89010(18) 0.53955(18) 0.5410(2) 0.0384(7) Uani 1 1 d . . . . .
N7 N 0.94135(18) 0.57221(18) 0.4963(2) 0.0404(8) Uani 1 1 d . . . . .
H7 H 0.938831 0.583217 0.442518 0.048 Uiso 1 1 calc R U . . .
N3 N 0.68098(19) 0.35882(17) 0.9099(2) 0.0400(8) Uani 1 1 d . . . . .
N8 N 0.98383(17) 0.56099(17) 0.6254(2) 0.0357(7) Uani 1 1 d . . . . .
O14 O 0.5426(2) 0.4157(3) 0.0115(2) 0.0761(12) Uani 1 1 d G . . . .
H14A H 0.517829 0.412638 0.056735 0.114 Uiso 1 1 d G U . . .
H14B H 0.514045 0.412258 -0.029899 0.114 Uiso 1 1 d G U . . .
C4 C 0.75338(18) 0.40889(17) 0.8021(2) 0.0258(7) Uani 1 1 d . . . . .
C5 C 0.81447(18) 0.44912(18) 0.7753(2) 0.0267(7) Uani 1 1 d . . . . .
C7 C 0.91835(18) 0.53437(18) 0.6185(2) 0.0277(7) Uani 1 1 d . . . . .
C3 C 0.7381(2) 0.3939(2) 0.8877(2) 0.0338(8) Uani 1 1 d . . . . .
H3 H 0.768378 0.408728 0.930664 0.041 Uiso 1 1 calc R U . . .
C6 C 0.88236(18) 0.50310(18) 0.6913(2) 0.0266(7) Uani 1 1 d . . . . .
C2 C 0.6530(2) 0.3536(2) 0.7608(3) 0.0380(9) Uani 1 1 d . . . . .
H2 H 0.622396 0.338975 0.718132 0.046 Uiso 1 1 calc R U . . .
O15 O 0.5433(3) 0.2634(3) 0.0101(3) 0.0968(15) Uani 1 1 d G . . . .
H15A H 0.506272 0.253170 -0.016608 0.145 Uiso 1 1 d G U . . .
H15B H 0.548287 0.307563 0.002262 0.145 Uiso 1 1 d G U . . .
C8 C 0.9956(2) 0.5849(2) 0.5459(2) 0.0370(9) Uani 1 1 d . . . . .
H8 H 1.035914 0.607209 0.527909 0.044 Uiso 1 1 calc R U . . .
C1 C 0.6380(2) 0.3400(2) 0.8462(3) 0.0406(9) Uani 1 1 d . . . . .
H1 H 0.596965 0.317027 0.859864 0.049 Uiso 1 1 calc R U . . .
O13 O 0.8395(3) 0.3299(3) 0.3960(4) 0.117(2) Uani 1 1 d G . . . .
H13A H 0.819060 0.290261 0.398862 0.176 Uiso 1 1 d G U . . .
H13B H 0.876745 0.323974 0.424187 0.176 Uiso 1 1 d DG U . . .

loop_
_atom_site_aniso_label
_atom_site_aniso_U_11
_atom_site_aniso_U_22
_atom_site_aniso_U_33
_atom_site_aniso_U_23
_atom_site_aniso_U_13
_atom_site_aniso_U_12
Mo1 0.0305(2) 0.01495(18) 0.0213(2) 0.000 -0.00651(16) 0.000
Mo2 0.02546(16) 0.01856(14) 0.02404(16) 0.00024(10) -0.00635(11) 0.00217(11)
Mo4 0.0345(2) 0.01584(19) 0.0299(2) 0.000 -0.00721(17) 0.000
Mo3 0.02915(17) 0.01988(15) 0.03183(17) 0.00155(11) -0.01130(12) -0.00493(11)
Zn1 0.0458(3) 0.0343(2) 0.0217(2) 0.00039(16) -0.00699(18) -0.00104(19)
Al1 0.0189(6) 0.0106(5) 0.0141(6) 0.000 -0.0031(5) 0.000
O8 0.0265(12) 0.0149(10) 0.0163(10) -0.0010(8) -0.0022(8) 0.0007(9)
O6 0.0266(12) 0.0167(10) 0.0190(11) 0.0006(8) -0.0023(9) 0.0005(9)
O7 0.0206(11) 0.0204(11) 0.0202(11) -0.0010(8) -0.0016(9) -0.0006(8)
O10 0.0301(13) 0.0210(11) 0.0296(12) -0.0031(10) -0.0038(10) 0.0061(10)
O1 0.0370(14) 0.0212(11) 0.0239(12) -0.0007(9) -0.0117(10) -0.0012(10)
O5 0.0333(13) 0.0222(12) 0.0366(14) 0.0073(10) -0.0047(11) -0.0069(10)
O9 0.0461(15) 0.0237(12) 0.0325(14) -0.0086(10) -0.0095(11) 0.0001(11)
O12 0.0457(15) 0.0278(13) 0.0334(14) 0.0071(11) -0.0122(12) 0.0018(11)
O3W 0.0585(19) 0.0534(18) 0.0289(14) 0.0011(13) -0.0018(13) -0.0080(15)
O11 0.0310(14) 0.0360(14) 0.0473(16) 0.0002(12) -0.0031(12) 0.0051(11)
N2 0.0347(16) 0.0282(15) 0.0180(13) 0.0024(11) -0.0023(12) 0.0021(12)
O2W 0.0490(17) 0.0517(18) 0.0416(16) 0.0031(14) -0.0119(14) 0.0100(14)
O2 0.0306(15) 0.0416(16) 0.066(2) 0.0102(14) -0.0097(14) -0.0103(12)
O3 0.071(2) 0.0252(13) 0.0451(17) -0.0053(12) -0.0266(15) -0.0045(13)
O4 0.0588(19) 0.0312(14) 0.0477(17) -0.0147(12) -0.0069(14) -0.0001(13)
N1 0.0373(17) 0.0265(15) 0.0256(15) 0.0010(12) -0.0012(12) 0.0018(13)
N5 0.0332(16) 0.0321(16) 0.0203(14) -0.0011(11) -0.0016(12) -0.0035(13)
N4 0.0384(17) 0.0314(15) 0.0180(14) 0.0003(11) -0.0005(12) 0.0021(13)
O1W 0.096(3) 0.057(2) 0.0317(16) 0.0066(14) -0.0210(17) -0.0302(19)
O4W 0.090(3) 0.0501(19) 0.0418(18) -0.0070(14) -0.0217(17) 0.0244(18)
N6 0.0428(18) 0.0478(19) 0.0247(16) 0.0071(14) -0.0051(14) -0.0061(15)
N7 0.053(2) 0.0426(18) 0.0256(16) 0.0116(14) 0.0014(15) 0.0006(16)
N3 0.049(2) 0.0365(18) 0.0351(18) 0.0039(14) 0.0122(15) 0.0032(15)
N8 0.0417(19) 0.0334(16) 0.0321(17) 0.0066(13) -0.0016(14) -0.0036(14)
O14 0.089(3) 0.101(3) 0.0389(19) 0.010(2) 0.0194(19) 0.012(2)
C4 0.0333(18) 0.0237(16) 0.0204(16) 0.0007(13) 0.0003(14) 0.0094(14)
C5 0.0344(19) 0.0247(16) 0.0211(16) 0.0002(13) 0.0020(14) 0.0060(14)
C7 0.0331(19) 0.0270(17) 0.0230(17) -0.0002(13) -0.0017(14) 0.0037(14)
C3 0.044(2) 0.0332(19) 0.0247(18) 0.0010(15) 0.0047(15) 0.0081(16)
C6 0.0328(18) 0.0256(16) 0.0214(16) 0.0001(13) -0.0024(14) 0.0037(14)
C2 0.038(2) 0.039(2) 0.036(2) 0.0043(17) -0.0019(17) -0.0010(17)
O15 0.136(4) 0.096(3) 0.059(3) -0.005(2) 0.042(3) -0.026(3)
C8 0.043(2) 0.0347(19) 0.033(2) 0.0087(16) 0.0023(17) -0.0037(17)
C1 0.041(2) 0.037(2) 0.044(2) 0.0042(17) 0.0079(18) 0.0003(17)
O13 0.109(4) 0.102(4) 0.140(5) -0.061(4) 0.000(4) 0.005(3)

loop_
_atom_type_symbol
_atom_type_description
_atom_type_scat_dispersion_real
_atom_type_scat_dispersion_imag
_atom_type_scat_source
C C 0.0033 0.0016 'International Tables Vol C Tables 4.2.6.8 and 6.1.1.4'
H H 0.0000 0.0000 'International Tables Vol C Tables 4.2.6.8 and 6.1.1.4'
Al Al 0.0645 0.0514 'International Tables Vol C Tables 4.2.6.8 and 6.1.1.4'
Mo Mo -1.6832 0.6857 'International Tables Vol C Tables 4.2.6.8 and 6.1.1.4'
N N 0.0061 0.0033 'International Tables Vol C Tables 4.2.6.8 and 6.1.1.4'
O O 0.0106 0.0060 'International Tables Vol C Tables 4.2.6.8 and 6.1.1.4'
Zn Zn 0.2839 1.4301 'International Tables Vol C Tables 4.2.6.8 and 6.1.1.4'

loop_
_geom_angle_atom_site_label_1
_geom_angle_atom_site_label_2
_geom_angle_atom_site_label_3
_geom_angle
_geom_angle_site_symmetry_1
_geom_angle_site_symmetry_3
_geom_angle_publ_flag
O8 Mo1 O8 68.74(10) . 3_655 ?
O10 Mo1 O8 83.82(9) 3_655 3_655 ?
O10 Mo1 O8 72.37(8) 3_655 . ?
O10 Mo1 O8 83.81(9) . . ?
O10 Mo1 O8 72.37(8) . 3_655 ?
O10 Mo1 O10 151.20(13) 3_655 . ?
O9 Mo1 O8 92.65(10) . . ?
O9 Mo1 O8 158.91(10) . 3_655 ?
O9 Mo1 O8 158.91(10) 3_655 . ?
O9 Mo1 O8 92.65(10) 3_655 3_655 ?
O9 Mo1 O10 96.58(11) . . ?
O9 Mo1 O10 100.39(11) . 3_655 ?
O9 Mo1 O10 96.58(11) 3_655 3_655 ?
O9 Mo1 O10 100.40(11) 3_655 . ?
O9 Mo1 O9 107.23(17) 3_655 . ?
O7 Mo2 O8 67.62(7) 3_655 3_655 ?
O10 Mo2 O8 71.31(8) . 3_655 ?
O10 Mo2 O7 81.24(9) . 3_655 ?
O1 Mo2 O8 83.17(9) . 3_655 ?
O1 Mo2 O7 73.32(9) . 3_655 ?
O1 Mo2 O10 149.33(10) . . ?
O12 Mo2 O8 93.39(10) . 3_655 ?
O12 Mo2 O7 159.08(11) . 3_655 ?
O12 Mo2 O10 101.51(11) . . ?
O12 Mo2 O1 96.59(11) . . ?
O12 Mo2 O11 106.10(13) . . ?
O11 Mo2 O8 159.42(11) . 3_655 ?
O11 Mo2 O7 93.93(11) . 3_655 ?
O11 Mo2 O10 97.78(12) . . ?
O11 Mo2 O1 100.73(12) . . ?
O6 Mo4 O6 68.59(10) . 3_655 ?
O5 Mo4 O6 72.70(9) . 3_655 ?
O5 Mo4 O6 83.54(9) 3_655 3_655 ?
O5 Mo4 O6 72.70(9) 3_655 . ?
O5 Mo4 O6 83.54(9) . . ?
O5 Mo4 O5 151.27(13) . 3_655 ?
O4 Mo4 O6 92.74(12) . 3_655 ?
O4 Mo4 O6 158.83(12) . . ?
O4 Mo4 O6 92.74(12) 3_655 . ?
O4 Mo4 O6 158.83(12) 3_655 3_655 ?
O4 Mo4 O5 100.84(13) . . ?
O4 Mo4 O5 96.11(13) . 3_655 ?
O4 Mo4 O5 96.11(13) 3_655 . ?
O4 Mo4 O5 100.84(13) 3_655 3_655 ?
O4 Mo4 O4 107.2(2) . 3_655 ?
O7 Mo3 O6 67.59(8) 3_655 3_655 ?
O1 Mo3 O6 82.41(9) . 3_655 ?
O1 Mo3 O7 73.14(8) . 3_655 ?
O1 Mo3 O5 149.42(10) . . ?
O5 Mo3 O6 71.85(9) . 3_655 ?
O5 Mo3 O7 81.80(9) . 3_655 ?
O2 Mo3 O6 159.58(12) . 3_655 ?
O2 Mo3 O7 93.88(12) . 3_655 ?
O2 Mo3 O1 100.93(12) . . ?
O2 Mo3 O5 97.93(13) . . ?
O3 Mo3 O6 93.37(12) . 3_655 ?
O3 Mo3 O7 158.48(12) . 3_655 ?
O3 Mo3 O1 95.22(12) . . ?
O3 Mo3 O5 102.34(12) . . ?
O3 Mo3 O2 106.27(15) . . ?
O3W Zn1 N2 99.13(11) . . ?
O3W Zn1 O2W 87.16(12) . . ?
O3W Zn1 N1 175.02(12) . . ?
O3W Zn1 O1W 95.06(12) . . ?
O3W Zn1 O4W 88.06(13) . . ?
N2 Zn1 N1 77.28(11) . . ?
O2W Zn1 N2 95.80(11) . . ?
O2W Zn1 N1 89.76(12) . . ?
O2W Zn1 O4W 175.20(13) . . ?
O1W Zn1 N2 164.81(11) . . ?
O1W Zn1 O2W 90.27(14) . . ?
O1W Zn1 N1 88.87(12) . . ?
O1W Zn1 O4W 89.86(15) . . ?
O4W Zn1 N2 85.25(12) . . ?
O4W Zn1 N1 95.04(12) . . ?
O8 Al1 O8 85.56(13) . 3_655 ?
O8 Al1 O7 94.77(10) . 3_655 ?
O8 Al1 O7 94.77(10) 3_655 . ?
O8 Al1 O7 84.84(9) 3_655 3_655 ?
O8 Al1 O7 84.84(9) . . ?
O6 Al1 O8 94.44(9) . . ?
O6 Al1 O8 179.57(9) . 3_655 ?
O6 Al1 O8 179.56(9) 3_655 . ?
O6 Al1 O8 94.44(9) 3_655 3_655 ?
O6 Al1 O6 85.55(14) 3_655 . ?
O6 Al1 O7 95.59(10) 3_655 . ?
O6 Al1 O7 95.59(10) . 3_655 ?
O6 Al1 O7 84.80(9) . . ?
O6 Al1 O7 84.80(9) 3_655 3_655 ?
O7 Al1 O7 179.47(14) 3_655 . ?
Mo1 O8 Mo2 92.89(8) . 3_655 ?
Al1 O8 Mo1 102.85(9) . . ?
Al1 O8 Mo2 103.74(9) . 3_655 ?
Mo4 O6 Mo3 92.53(8) . 3_655 ?
Al1 O6 Mo4 102.93(9) . . ?
Al1 O6 Mo3 103.92(9) . 3_655 ?
Mo3 O7 Mo2 90.52(8) 3_655 3_655 ?
Al1 O7 Mo2 103.78(9) . 3_655 ?
Al1 O7 Mo3 103.69(10) . 3_655 ?
Mo2 O10 Mo1 118.36(12) . . ?
Mo2 O1 Mo3 117.24(12) . . ?
Mo3 O5 Mo4 117.50(12) . . ?
Zn1 O3W H3WA 110.1 . . ?
Zn1 O3W H3WB 109.8 . . ?
H3WA O3W H3WB 104.0 . . ?
C5 N2 Zn1 111.8(2) . . ?
C6 N2 Zn1 145.0(2) . . ?
C6 N2 C5 102.8(3) . . ?
Zn1 O2W H2WA 109.5 . . ?
Zn1 O2W H2WB 109.6 . . ?
H2WA O2W H2WB 104.4 . . ?
C4 N1 Zn1 114.3(2) . . ?
C2 N1 Zn1 128.1(3) . . ?
C2 N1 C4 117.6(3) . . ?
N4 N5 H5 124.8 . . ?
C6 N5 H5 124.8 . . ?
C6 N5 N4 110.5(3) . . ?
C5 N4 N5 102.6(3) . . ?
Zn1 O1W H1WA 110.4 . . ?
Zn1 O1W H1WB 109.7 . . ?
H1WA O1W H1WB 103.6 . . ?
Zn1 O4W H4WA 110.7 . . ?
Zn1 O4W H4WB 110.2 . . ?
H4WA O4W H4WB 103.6 . . ?
C7 N6 N7 101.3(3) . . ?
N6 N7 H7 124.3 . . ?
C8 N7 N6 111.4(3) . . ?
C8 N7 H7 124.3 . . ?
C3 N3 C1 117.1(3) . . ?
C8 N8 C7 102.1(3) . . ?
H14A O14 H14B 104.5 . . ?
N1 C4 C5 116.0(3) . . ?
N1 C4 C3 120.7(3) . . ?
C3 C4 C5 123.3(3) . . ?
N2 C5 C4 119.8(3) . . ?
N4 C5 N2 114.6(3) . . ?
N4 C5 C4 125.5(3) . . ?
N6 C7 N8 115.2(3) . . ?
N6 C7 C6 122.5(3) . . ?
N8 C7 C6 122.2(3) . . ?
N3 C3 C4 121.6(4) . . ?
N3 C3 H3 119.2 . . ?
C4 C3 H3 119.2 . . ?
N2 C6 C7 127.9(3) . . ?
N5 C6 N2 109.6(3) . . ?
N5 C6 C7 122.5(3) . . ?
N1 C2 H2 119.5 . . ?
N1 C2 C1 121.0(4) . . ?
C1 C2 H2 119.5 . . ?
H15A O15 H15B 104.5 . . ?
N7 C8 N8 109.9(3) . . ?
N7 C8 H8 125.0 . . ?
N8 C8 H8 125.0 . . ?
N3 C1 C2 121.8(4) . . ?
N3 C1 H1 119.1 . . ?
C2 C1 H1 119.1 . . ?
H13A O13 H13B 104.5 . . ?

loop_
_geom_bond_atom_site_label_1
_geom_bond_atom_site_label_2
_geom_bond_distance
_geom_bond_site_symmetry_2
_geom_bond_publ_flag
Mo1 O8 2.270(2) 3_655 ?
Mo1 O8 2.270(2) . ?
Mo1 O10 1.961(2) 3_655 ?
Mo1 O10 1.961(2) . ?
Mo1 O9 1.687(2) . ?
Mo1 O9 1.687(2) 3_655 ?
Mo2 O8 2.340(2) 3_655 ?
Mo2 O7 2.294(2) 3_655 ?
Mo2 O10 1.929(2) . ?
Mo2 O1 1.896(2) . ?
Mo2 O12 1.690(2) . ?
Mo2 O11 1.733(3) . ?
Mo4 O6 2.262(2) . ?
Mo4 O6 2.262(2) 3_655 ?
Mo4 O5 1.967(2) . ?
Mo4 O5 1.967(2) 3_655 ?
Mo4 O4 1.684(3) . ?
Mo4 O4 1.684(3) 3_655 ?
Mo3 O6 2.334(2) 3_655 ?
Mo3 O7 2.287(2) 3_655 ?
Mo3 O1 1.916(2) . ?
Mo3 O5 1.918(2) . ?
Mo3 O2 1.722(3) . ?
Mo3 O3 1.695(3) . ?
Zn1 O3W 2.058(3) . ?
Zn1 N2 2.185(3) . ?
Zn1 O2W 2.088(3) . ?
Zn1 N1 2.196(3) . ?
Zn1 O1W 2.064(3) . ?
Zn1 O4W 2.115(3) . ?
Al1 O8 1.886(2) 3_655 ?
Al1 O8 1.886(2) . ?
Al1 O6 1.876(2) . ?
Al1 O6 1.876(2) 3_655 ?
Al1 O7 1.936(2) 3_655 ?
Al1 O7 1.936(2) . ?
O3W H3WA 0.8598 . ?
O3W H3WB 0.8606 . ?
N2 C5 1.365(4) . ?
N2 C6 1.339(5) . ?
O2W H2WA 0.8529 . ?
O2W H2WB 0.8531 . ?
N1 C4 1.345(4) . ?
N1 C2 1.339(5) . ?
N5 H5 0.8600 . ?
N5 N4 1.359(4) . ?
N5 C6 1.335(4) . ?
N4 C5 1.319(5) . ?
O1W H1WA 0.8645 . ?
O1W H1WB 0.8637 . ?
O4W H4WA 0.8637 . ?
O4W H4WB 0.8654 . ?
N6 N7 1.359(5) . ?
N6 C7 1.323(4) . ?
N7 H7 0.8600 . ?
N7 C8 1.322(5) . ?
N3 C3 1.334(5) . ?
N3 C1 1.339(6) . ?
N8 C7 1.367(5) . ?
N8 C8 1.333(5) . ?
O14 H14A 0.8508 . ?
O14 H14B 0.8496 . ?
C4 C5 1.466(5) . ?
C4 C3 1.389(5) . ?
C7 C6 1.452(5) . ?
C3 H3 0.9300 . ?
C2 H2 0.9300 . ?
C2 C1 1.379(6) . ?
O15 H15A 0.8495 . ?
O15 H15B 0.8515 . ?
C8 H8 0.9300 . ?
C1 H1 0.9300 . ?
O13 H13A 0.8502 . ?
O13 H13B 0.8499 . ?

loop_
_geom_torsion_atom_site_label_1
_geom_torsion_atom_site_label_2
_geom_torsion_atom_site_label_3
_geom_torsion_atom_site_label_4
_geom_torsion
_geom_torsion_site_symmetry_1
_geom_torsion_site_symmetry_2
_geom_torsion_site_symmetry_3
_geom_torsion_site_symmetry_4
_geom_torsion_publ_flag
Zn1 N2 C5 N4 174.6(2) . . . . ?
Zn1 N2 C5 C4 -7.8(4) . . . . ?
Zn1 N2 C6 N5 -171.6(3) . . . . ?
Zn1 N2 C6 C7 8.6(7) . . . . ?
Zn1 N1 C4 C5 5.4(4) . . . . ?
Zn1 N1 C4 C3 -175.9(3) . . . . ?
Zn1 N1 C2 C1 176.4(3) . . . . ?
O8 Mo2 O1 Mo3 -90.06(13) 3_655 . . . ?
O8 Al1 O8 Mo1 0.000(0) 3_655 . . . ?
O8 Al1 O8 Mo2 96.25(10) 3_655 . . 3_655 ?
O8 Al1 O6 Mo4 -179.56(9) . . . . ?
O8 Al1 O6 Mo3 84.50(10) . . . 3_655 ?
O6 Al1 O8 Mo1 -179.56(9) . . . . ?
O6 Al1 O8 Mo2 -83.31(10) . . . 3_655 ?
O6 Al1 O6 Mo4 0.0 3_655 . . . ?
O6 Al1 O6 Mo3 -95.94(11) 3_655 . . 3_655 ?
O7 Mo2 O1 Mo3 -21.43(12) 3_655 . . . ?
O7 Al1 O8 Mo1 84.44(10) 3_655 . . . ?
O7 Al1 O8 Mo1 -95.20(10) . . . . ?
O7 Al1 O8 Mo2 1.05(9) . . . 3_655 ?
O7 Al1 O8 Mo2 -179.31(9) 3_655 . . 3_655 ?
O7 Al1 O6 Mo4 -84.32(10) 3_655 . . . ?
O7 Al1 O6 Mo4 96.04(10) . . . . ?
O7 Al1 O6 Mo3 179.74(9) 3_655 . . 3_655 ?
O7 Al1 O6 Mo3 0.10(9) . . . 3_655 ?
O10 Mo2 O1 Mo3 -56.6(3) . . . . ?
O12 Mo2 O1 Mo3 177.30(14) . . . . ?
O11 Mo2 O1 Mo3 69.48(15) . . . . ?
N1 C4 C5 N2 1.7(5) . . . . ?
N1 C4 C5 N4 179.1(3) . . . . ?
N1 C4 C3 N3 -0.6(5) . . . . ?
N1 C2 C1 N3 -1.2(6) . . . . ?
N5 N4 C5 N2 0.4(4) . . . . ?
N5 N4 C5 C4 -177.1(3) . . . . ?
N4 N5 C6 N2 0.7(4) . . . . ?
N4 N5 C6 C7 -179.5(3) . . . . ?
N6 N7 C8 N8 0.6(5) . . . . ?
N6 C7 C6 N2 13.4(6) . . . . ?
N6 C7 C6 N5 -166.4(3) . . . . ?
N7 N6 C7 N8 -0.4(4) . . . . ?
N7 N6 C7 C6 179.2(3) . . . . ?
N8 C7 C6 N2 -167.1(3) . . . . ?
N8 C7 C6 N5 13.2(5) . . . . ?
C4 N1 C2 C1 -0.9(5) . . . . ?
C5 N2 C6 N5 -0.4(4) . . . . ?
C5 N2 C6 C7 179.8(3) . . . . ?
C5 C4 C3 N3 178.1(3) . . . . ?
C7 N6 N7 C8 -0.1(4) . . . . ?
C7 N8 C8 N7 -0.8(4) . . . . ?
C3 N3 C1 C2 2.4(6) . . . . ?
C3 C4 C5 N2 -177.0(3) . . . . ?
C3 C4 C5 N4 0.4(5) . . . . ?
C6 N2 C5 N4 0.0(4) . . . . ?
C6 N2 C5 C4 177.6(3) . . . . ?
C6 N5 N4 C5 -0.7(4) . . . . ?
C2 N1 C4 C5 -177.0(3) . . . . ?
C2 N1 C4 C3 1.8(5) . . . . ?
C8 N8 C7 N6 0.8(4) . . . . ?
C8 N8 C7 C6 -178.8(3) . . . . ?
C1 N3 C3 C4 -1.5(5) . . . . ?

loop_
_smtbx_masks_void_nr
_smtbx_masks_void_average_x
_smtbx_masks_void_average_y
_smtbx_masks_void_average_z
_smtbx_masks_void_volume
_smtbx_masks_void_count_electrons
_smtbx_masks_void_content
1 0.000 0.306 0.250 203.8 78.0 ?
2 0.000 0.694 0.750 203.8 78.0 ?
3 0.500 0.194 0.750 203.8 78.3 ?
4 0.500 0.806 0.250 203.8 77.7 ?
